data_4108951
loop_
_publ_author_name
'Hidetaka Nakai'
'Takashi Nonaka'
'Yousuke Miyano'
'Motohiro Mizuno'
'Yoshiki Ozawa'
'Koshiro Toriumi'
'Nobuaki Koga'
'Takanori Nishioka'
'Masahiro Irie'
'Kiyoshi Isobe'

_publ_contact_author_address
;Department of Chemistry
Graduate School of Natural Science & Technology
Kanazawa University
Kakuma-machi
Kanazawa
920-1192 
Japan
;
_publ_contact_author_email isobe@cacheibm.s.kanazawa-u.ac.jp
_publ_contact_author_fax 81(76)2645742
_publ_contact_author_name 'Professor Kiyoshi Isobe'
_publ_contact_author_phone 81(76)2645697
_publ_section_title
;
 Photochromism of an Organorhodium Dithionite Complex in the
 Crystalline-State: Molecular Motion of Pentamethylcyclopentadienyl
 Ligands Coupled to Atom Rearrangement in a Dithionite Ligand
;
_journal_name_full 'Journal of the American Chemical Society'
_journal_page_first 17836
_journal_page_last 17845
_journal_paper_doi 10.1021/ja807150a
_journal_volume 130
_journal_year 2008
_chemical_formula_moiety 'C22 H34 O4 S2 Rh2 '
_chemical_formula_sum 'C22 H34 O4 Rh2 S2'
_chemical_formula_weight 632.44
_space_group_IT_number 14
_symmetry_cell_setting monoclinic
_symmetry_Int_Tables_number 14
_symmetry_space_group_name_Hall '-P 2yn'
_symmetry_space_group_name_H-M 'P 1 21/n 1'
_cell_angle_alpha 90
_cell_angle_beta 115.52(1)
_cell_angle_gamma 90
_cell_formula_units_Z 4
_cell_length_a 8.336(2)
_cell_length_b 36.721(8)
_cell_length_c 8.429(2)
_cell_measurement_reflns_used 19932
_cell_measurement_temperature 110.2
_cell_measurement_theta_max 30.5
_cell_measurement_theta_min 3.1
_cell_volume 2328.4(10)
_computing_cell_refinement PROCESS-AUTO
_computing_data_collection PROCESS-AUTO
_computing_data_reduction 'teXsan Ver. 2.0'
_computing_publication_material 'teXsan Ver. 2.0'
_computing_structure_refinement SHELXL97
_computing_structure_solution SHELXS97
_diffrn_detector_area_resol_mean 10.00
_diffrn_measurement_device_type 'Rigaku RAXIS-RAPID Imaging Plate'
_diffrn_measurement_method \w
_diffrn_radiation_type 'Mo K\a'
_diffrn_radiation_wavelength 0.7107
_diffrn_reflns_av_R_equivalents 0.000
_diffrn_reflns_limit_h_max 11
_diffrn_reflns_limit_h_min 0
_diffrn_reflns_limit_k_max 52
_diffrn_reflns_limit_k_min 0
_diffrn_reflns_limit_l_max 10
_diffrn_reflns_limit_l_min -12
_diffrn_reflns_number 28984
_diffrn_reflns_theta_max 30.49
_exptl_absorpt_coefficient_mu 1.620
_exptl_absorpt_correction_T_max 0.907
_exptl_absorpt_correction_T_min 0.491
_exptl_absorpt_correction_type multi-scan
_exptl_absorpt_process_details '(Higashi, 1995)'
_exptl_crystal_colour yellow-orange
_exptl_crystal_density_diffrn 1.804
_exptl_crystal_description platelet
_exptl_crystal_F_000 1280.00
_exptl_crystal_preparation 'after photo irradiation for 132h at 293K'
_exptl_crystal_size_max 0.100
_exptl_crystal_size_mid 0.080
_exptl_crystal_size_min 0.060
_refine_diff_density_max 0.82
_refine_diff_density_min -0.71
_refine_ls_extinction_coef 0.0000
_refine_ls_extinction_expression Fc^*^=kFc[1+0.001xFc^2^\l^3^/sin(2\q)]^-1/4^
_refine_ls_extinction_method SHELXL
_refine_ls_goodness_of_fit_ref 0.822
_refine_ls_hydrogen_treatment noref
_refine_ls_number_parameters 271
_refine_ls_number_reflns 7055
_refine_ls_R_factor_gt 0.0391
_refine_ls_shift/su_max 0.0020
_refine_ls_structure_factor_coef Fsqd
_refine_ls_weighting_details 'w = 1/[\s^2^(Fo^2^) + (0.0000P)^2^+0.0000P] where P=(Fo^2^+2Fc^2^)/3'
_refine_ls_weighting_scheme calc
_refine_ls_wR_factor_ref 0.0774
_reflns_number_gt 4435
_reflns_number_total 7055
_reflns_threshold_expression >2.0sigma(I)
_cod_data_source_file ja807150a_si_001_3.cif
_cod_data_source_block f6a_132h
_cod_original_cell_volume 2328(1)
_cod_original_sg_symbol_H-M 'P 21/n '
_cod_original_formula_sum 'C22 H34 O4 S2 Rh2 '
_cod_database_code 4108951

loop_
_symmetry_equiv_pos_as_xyz
x,y,z
1/2-x,1/2+y,1/2-z
-x,-y,-z
1/2+x,1/2-y,1/2+z

loop_
_atom_site_label
_atom_site_type_symbol
_atom_site_fract_x
_atom_site_fract_y
_atom_site_fract_z
_atom_site_U_iso_or_equiv
_atom_site_adp_type
_atom_site_occupancy
_atom_site_symmetry_multiplicity
_atom_site_calc_flag
_atom_site_refinement_flags
Rh(1) Rh 0.04872(4) 0.34202(1) 0.25542(4) 0.01500(7) Uani 1.00 1 d .
Rh(2) Rh -0.05986(4) 0.40809(1) 0.27807(4) 0.01488(7) Uani 1.00 1 d .
S(1) S -0.1647(1) 0.33272(3) -0.0216(1) 0.0270(2) Uani 1.00 1 d .
S(2) S -0.2931(1) 0.40673(3) 0.0056(1) 0.0278(2) Uani 1.00 1 d .
O(1) O -0.0968(4) 0.32386(8) -0.1489(4) 0.0336(6) Uani 0.98 1 d P
O(2) O -0.3096(4) 0.31104(8) -0.0295(4) 0.0362(6) Uani 0.96 1 d P
O(3) O -0.265(3) 0.4206(7) -0.129(3) 0.0336(6) Uani 0.12 9 d P
O(4) O -0.4599(4) 0.39911(8) 0.0211(4) 0.0362(6) Uani 0.97 1 d P
O(5) O -0.2555(5) 0.37436(8) -0.1068(4) 0.0336(6) Uani 0.91 1 d P
O(6) O -0.342(5) 0.3592(9) -0.049(5) 0.0362(6) Uani 0.08 12 d P
C(1) C 0.3361(5) 0.32840(9) 0.4253(5) 0.0182(8) Uani 1.00 1 d .
C(2) C 0.2350(5) 0.3202(1) 0.5206(5) 0.0184(8) Uani 1.00 1 d .
C(3) C 0.1084(5) 0.2926(1) 0.4244(5) 0.0225(9) Uani 1.00 1 d .
C(4) C 0.1335(6) 0.2841(1) 0.2729(5) 0.0259(9) Uani 1.00 1 d .
C(5) C 0.2713(5) 0.3073(1) 0.2695(5) 0.0214(9) Uani 1.00 1 d .
C(6) C 0.4955(6) 0.3521(1) 0.4841(6) 0.0239(9) Uani 1.00 1 d .
C(7) C 0.2686(6) 0.3338(1) 0.6988(5) 0.0279(10) Uani 1.00 1 d .
C(8) C -0.0134(6) 0.2730(1) 0.4847(7) 0.046(1) Uani 1.00 1 d .
C(9) C 0.0431(7) 0.2544(1) 0.1447(7) 0.041(1) Uani 1.00 1 d .
C(10) C 0.3469(6) 0.3064(1) 0.1380(6) 0.038(1) Uani 1.00 1 d .
C(11) C 0.1414(5) 0.44501(9) 0.4989(5) 0.0162(8) Uani 1.00 1 d .
C(12) C 0.0068(5) 0.43440(9) 0.5496(5) 0.0172(8) Uani 1.00 1 d .
C(13) C -0.1604(5) 0.44696(9) 0.4172(5) 0.0185(8) Uani 1.00 1 d .
C(14) C -0.1243(5) 0.46657(9) 0.2883(5) 0.0185(8) Uani 1.00 1 d .
C(15) C 0.0598(5) 0.46433(9) 0.3370(5) 0.0179(8) Uani 1.00 1 d .
C(16) C 0.3356(5) 0.4397(1) 0.6006(5) 0.0223(9) Uani 1.00 1 d .
C(17) C 0.0303(6) 0.4157(1) 0.7156(5) 0.0233(9) Uani 1.00 1 d .
C(18) C -0.3376(6) 0.4438(1) 0.4209(6) 0.0261(10) Uani 1.00 1 d .
C(19) C -0.2590(6) 0.4877(1) 0.1376(6) 0.0255(9) Uani 1.00 1 d .
C(20) C 0.1534(5) 0.48206(9) 0.2415(6) 0.0214(9) Uani 1.00 1 d .
C(21) C 0.1031(5) 0.3901(1) 0.1703(5) 0.0181(8) Uani 1.00 1 d .
C(22) C -0.1464(5) 0.3594(1) 0.3235(5) 0.0224(9) Uani 1.00 1 d .
H(1) H 0.5982 0.3385 0.5002 0.0307 Uiso 1.00 1 calc .
H(2) H 0.4787 0.3709 0.3986 0.0307 Uiso 1.00 1 calc .
H(3) H 0.5166 0.3639 0.5931 0.0307 Uiso 1.00 1 calc .
H(4) H 0.3856 0.3265 0.7830 0.0358 Uiso 1.00 1 calc .
H(5) H 0.2645 0.3599 0.6988 0.0358 Uiso 1.00 1 calc .
H(6) H 0.1838 0.3244 0.7339 0.0358 Uiso 1.00 1 calc .
H(7) H -0.0050 0.2843 0.5925 0.0585 Uiso 1.00 1 calc .
H(8) H -0.1343 0.2756 0.3992 0.0585 Uiso 1.00 1 calc .
H(9) H 0.0154 0.2483 0.5066 0.0585 Uiso 1.00 1 calc .
H(10) H -0.0838 0.2579 0.0912 0.0508 Uiso 1.00 1 calc .
H(11) H 0.0809 0.2544 0.0516 0.0508 Uiso 1.00 1 calc .
H(12) H 0.0685 0.2312 0.1996 0.0508 Uiso 1.00 1 calc .
H(13) H 0.4684 0.2982 0.1931 0.0460 Uiso 1.00 1 calc .
H(14) H 0.2812 0.2904 0.0440 0.0460 Uiso 1.00 1 calc .
H(15) H 0.3459 0.3302 0.0913 0.0460 Uiso 1.00 1 calc .
H(16) H 0.3598 0.4258 0.7048 0.0290 Uiso 1.00 1 calc .
H(17) H 0.3841 0.4274 0.5325 0.0290 Uiso 1.00 1 calc .
H(18) H 0.3934 0.4629 0.6361 0.0290 Uiso 1.00 1 calc .
H(19) H -0.0065 0.4309 0.7832 0.0294 Uiso 1.00 1 calc .
H(20) H -0.0362 0.3935 0.6890 0.0294 Uiso 1.00 1 calc .
H(21) H 0.1539 0.4096 0.7822 0.0294 Uiso 1.00 1 calc .
H(22) H -0.3807 0.4672 0.4314 0.0336 Uiso 1.00 1 calc .
H(23) H -0.4226 0.4326 0.3145 0.0336 Uiso 1.00 1 calc .
H(24) H -0.3291 0.4291 0.5177 0.0336 Uiso 1.00 1 calc .
H(25) H -0.2322 0.5126 0.1490 0.0331 Uiso 1.00 1 calc .
H(26) H -0.2634 0.4789 0.0286 0.0331 Uiso 1.00 1 calc .
H(27) H -0.3751 0.4840 0.1340 0.0331 Uiso 1.00 1 calc .
H(28) H 0.2773 0.4765 0.2991 0.0266 Uiso 1.00 1 calc .
H(29) H 0.1076 0.4728 0.1235 0.0266 Uiso 1.00 1 calc .
H(30) H 0.1375 0.5076 0.2374 0.0266 Uiso 1.00 1 calc .
H(31) H 0.2231 0.3983 0.2235 0.0219 Uiso 1.00 1 calc .
H(32) H 0.0589 0.3929 0.0446 0.0219 Uiso 1.00 1 calc .
H(33) H -0.2660 0.3532 0.2463 0.0267 Uiso 1.00 1 calc .
H(34) H -0.1285 0.3551 0.4418 0.0267 Uiso 1.00 1 calc .

loop_
_atom_site_aniso_label
_atom_site_aniso_U_11
_atom_site_aniso_U_22
_atom_site_aniso_U_33
_atom_site_aniso_U_12
_atom_site_aniso_U_13
_atom_site_aniso_U_23
Rh(1) 0.0121(2) 0.0169(1) 0.0129(2) -0.0002(1) 0.0024(1) 0.0005(1)
Rh(2) 0.0113(2) 0.0185(2) 0.0125(2) 0.0012(1) 0.0029(1) 0.0016(1)
S(1) 0.0206(6) 0.0303(6) 0.0196(6) 0.0012(4) -0.0012(5) -0.0047(4)
S(2) 0.0217(6) 0.0318(6) 0.0191(6) 0.0062(5) -0.0014(5) -0.0014(5)
O(1) 0.035(1) 0.039(1) 0.018(1) 0.007(1) 0.003(1) -0.004(1)
O(2) 0.020(1) 0.040(1) 0.037(1) -0.0049(10) 0.001(1) -0.006(1)
O(3) 0.035(1) 0.039(1) 0.018(1) 0.007(1) 0.003(1) -0.004(1)
O(4) 0.020(1) 0.040(1) 0.037(1) -0.0049(10) 0.001(1) -0.006(1)
O(5) 0.035(1) 0.039(1) 0.018(1) 0.007(1) 0.003(1) -0.004(1)
O(6) 0.020(1) 0.040(1) 0.037(1) -0.0049(10) 0.001(1) -0.006(1)
C(1) 0.015(2) 0.020(2) 0.017(2) 0.007(2) 0.004(2) 0.008(2)
C(2) 0.017(2) 0.021(2) 0.012(2) 0.006(2) 0.002(2) 0.003(2)
C(3) 0.018(2) 0.018(2) 0.026(2) -0.001(2) 0.003(2) 0.007(2)
C(4) 0.029(3) 0.014(2) 0.023(2) 0.004(2) 0.000(2) -0.002(2)
C(5) 0.021(2) 0.019(2) 0.019(2) 0.006(2) 0.004(2) 0.004(2)
C(6) 0.021(2) 0.024(2) 0.024(2) 0.003(2) 0.007(2) -0.001(2)
C(7) 0.029(3) 0.040(2) 0.014(2) 0.007(2) 0.009(2) 0.006(2)
C(8) 0.029(3) 0.041(3) 0.060(4) -0.005(2) 0.011(3) 0.028(3)
C(9) 0.044(3) 0.016(2) 0.041(3) 0.003(2) -0.004(2) -0.007(2)
C(10) 0.036(3) 0.049(3) 0.028(3) 0.015(2) 0.013(2) -0.007(2)
C(11) 0.015(2) 0.017(2) 0.014(2) -0.002(1) 0.004(2) 0.000(1)
C(12) 0.021(2) 0.016(2) 0.015(2) -0.002(2) 0.008(2) -0.002(1)
C(13) 0.017(2) 0.019(2) 0.020(2) -0.002(2) 0.008(2) -0.001(2)
C(14) 0.018(2) 0.018(2) 0.019(2) 0.002(2) 0.007(2) -0.001(2)
C(15) 0.015(2) 0.020(2) 0.016(2) 0.001(2) 0.004(2) 0.001(2)
C(16) 0.020(2) 0.023(2) 0.020(2) 0.002(2) 0.005(2) -0.001(2)
C(17) 0.029(3) 0.024(2) 0.021(2) 0.003(2) 0.015(2) 0.001(2)
C(18) 0.020(2) 0.023(2) 0.039(3) 0.001(2) 0.016(2) -0.001(2)
C(19) 0.023(2) 0.026(2) 0.024(2) 0.007(2) 0.007(2) 0.007(2)
C(20) 0.019(2) 0.020(2) 0.027(2) 0.002(2) 0.012(2) 0.005(2)
C(21) 0.016(2) 0.021(2) 0.018(2) 0.003(2) 0.008(2) 0.001(2)
C(22) 0.015(2) 0.030(2) 0.024(2) 0.002(2) 0.011(2) 0.002(2)

loop_
_atom_type_symbol
_atom_type_description
_atom_type_scat_dispersion_real
_atom_type_scat_dispersion_imag
_atom_type_scat_source
C C 0.003 0.002
;International Tables for Crystallography
(1992, Vol. C, Tables 4.2.6.8 and 6.1.1.4)
;
H H 0.000 0.000
;International Tables for Crystallography
(1992, Vol. C, Table 6.1.1.4)
;
O O 0.011 0.006
;International Tables for Crystallography
(1992, Vol. C, Tables 4.2.6.8 and 6.1.1.4)
;
Rh Rh -1.118 0.919
;International Tables for Crystallography
(1992, Vol. C, Tables 4.2.6.8 and 6.1.1.4)
;
S S 0.125 0.123
;International Tables for Crystallography
(1992, Vol. C, Tables 4.2.6.8 and 6.1.1.4)
;

loop_
_geom_angle_atom_site_label_1
_geom_angle_atom_site_label_2
_geom_angle_atom_site_label_3
_geom_angle
_geom_angle_publ_flag
Rh(2) Rh(1) S(1) 94.12(3) yes
Rh(2) Rh(1) C(1) 117.65(9) yes
Rh(2) Rh(1) C(2) 111.7(1) yes
Rh(2) Rh(1) C(3) 134.1(1) yes
Rh(2) Rh(1) C(4) 171.1(1) yes
Rh(2) Rh(1) C(5) 146.8(1) yes
Rh(2) Rh(1) C(21) 50.0(1) yes
Rh(2) Rh(1) C(22) 49.5(1) yes
S(1) Rh(1) C(1) 140.1(1) yes
S(1) Rh(1) C(2) 150.25(10) yes
S(1) Rh(1) C(3) 113.30(10) yes
S(1) Rh(1) C(4) 90.60(10) yes
S(1) Rh(1) C(5) 103.7(1) yes
S(1) Rh(1) C(21) 87.87(10) yes
S(1) Rh(1) C(22) 88.3(1) yes
C(1) Rh(1) C(2) 36.9(2) yes
C(1) Rh(1) C(3) 61.9(1) yes
C(1) Rh(1) C(4) 61.7(1) yes
C(1) Rh(1) C(5) 37.0(1) yes
C(1) Rh(1) C(21) 94.6(1) yes
C(1) Rh(1) C(22) 130.3(2) yes
C(2) Rh(1) C(3) 37.4(1) yes
C(2) Rh(1) C(4) 62.0(1) yes
C(2) Rh(1) C(5) 62.4(2) yes
C(2) Rh(1) C(21) 119.8(1) yes
C(2) Rh(1) C(22) 97.2(2) yes
C(3) Rh(1) C(4) 37.1(2) yes
C(3) Rh(1) C(5) 62.9(2) yes
C(3) Rh(1) C(21) 155.9(1) yes
C(3) Rh(1) C(22) 93.5(2) yes
C(4) Rh(1) C(5) 37.9(2) yes
C(4) Rh(1) C(21) 137.9(2) yes
C(4) Rh(1) C(22) 123.2(2) yes
C(5) Rh(1) C(21) 102.2(2) yes
C(5) Rh(1) C(22) 156.2(2) yes
C(21) Rh(1) C(22) 98.8(2) yes
Rh(1) Rh(2) S(2) 94.45(3) yes
Rh(1) Rh(2) C(11) 116.34(9) yes
Rh(1) Rh(2) C(12) 120.86(8) yes
Rh(1) Rh(2) C(13) 148.2(1) yes
Rh(1) Rh(2) C(14) 172.6(1) yes
Rh(1) Rh(2) C(15) 136.8(1) yes
Rh(1) Rh(2) C(21) 49.7(1) yes
Rh(1) Rh(2) C(22) 50.2(1) yes
S(2) Rh(2) C(11) 145.57(9) yes
S(2) Rh(2) C(12) 137.7(1) yes
S(2) Rh(2) C(13) 101.15(9) yes
S(2) Rh(2) C(14) 86.84(9) yes
S(2) Rh(2) C(15) 110.25(9) yes
S(2) Rh(2) C(21) 89.25(10) yes
S(2) Rh(2) C(22) 87.3(1) yes
C(11) Rh(2) C(12) 35.5(2) yes
C(11) Rh(2) C(13) 60.7(1) yes
C(11) Rh(2) C(14) 60.7(1) yes
C(11) Rh(2) C(15) 36.2(1) yes
C(11) Rh(2) C(21) 98.9(2) yes
C(11) Rh(2) C(22) 123.7(1) yes
C(12) Rh(2) C(13) 36.7(1) yes
C(12) Rh(2) C(14) 61.3(1) yes
C(12) Rh(2) C(15) 60.4(2) yes
C(12) Rh(2) C(21) 130.6(1) yes
C(12) Rh(2) C(22) 97.7(2) yes
C(13) Rh(2) C(14) 37.7(2) yes
C(13) Rh(2) C(15) 61.8(2) yes
C(13) Rh(2) C(21) 156.1(1) yes
C(13) Rh(2) C(22) 102.7(2) yes
C(14) Rh(2) C(15) 36.7(1) yes
C(14) Rh(2) C(21) 123.2(2) yes
C(14) Rh(2) C(22) 137.2(2) yes
C(15) Rh(2) C(21) 94.5(2) yes
C(15) Rh(2) C(22) 158.0(2) yes
C(21) Rh(2) C(22) 99.1(2) yes
Rh(1) S(1) S(2) 86.09(4) yes
Rh(1) S(1) O(1) 114.3(1) yes
Rh(1) S(1) O(2) 113.9(1) yes
Rh(1) S(1) O(5) 107.7(1) yes
Rh(1) S(1) O(6) 107(1) yes
S(2) S(1) O(1) 122.1(1) yes
S(2) S(1) O(2) 100.9(1) yes
S(2) S(1) O(5) 27.0(1) yes
S(2) S(1) O(6) 33(1) yes
O(1) S(1) O(2) 115.7(2) yes
O(1) S(1) O(5) 97.6(2) yes
O(1) S(1) O(6) 128(1) yes
O(2) S(1) O(5) 105.4(2) yes
O(2) S(1) O(6) 69(1) yes
O(5) S(1) O(6) 39(1) yes
Rh(2) S(2) S(1) 85.32(4) yes
Rh(2) S(2) O(3) 117.0(10) yes
Rh(2) S(2) O(4) 109.9(1) yes
Rh(2) S(2) O(5) 107.8(1) yes
Rh(2) S(2) O(6) 106(1) yes
S(1) S(2) O(3) 94(1) yes
S(1) S(2) O(4) 102.6(1) yes
S(1) S(2) O(5) 28.6(1) yes
S(1) S(2) O(6) 31(1) yes
O(3) S(2) O(4) 131(1) yes
O(3) S(2) O(5) 68(1) yes
O(3) S(2) O(6) 104(1) yes
O(4) S(2) O(5) 109.7(2) yes
O(4) S(2) O(6) 73(1) yes
O(5) S(2) O(6) 39(1) yes
S(2) O(3) O(5) 63(1) yes
S(1) O(5) S(2) 124.4(2) yes
S(1) O(5) O(3) 157.1(8) yes
S(1) O(5) O(6) 69(1) yes
S(2) O(5) O(3) 47(1) yes
S(2) O(5) O(6) 78(1) yes
O(3) O(5) O(6) 120(2) yes
S(1) O(6) S(2) 115(2) yes
S(1) O(6) O(5) 70(2) yes
S(2) O(6) O(5) 62(1) yes
Rh(1) C(1) C(2) 71.3(2) yes
Rh(1) C(1) C(5) 69.9(2) yes
Rh(1) C(1) C(6) 129.4(2) yes
C(2) C(1) C(5) 109.0(3) yes
C(2) C(1) C(6) 126.7(4) yes
C(5) C(1) C(6) 124.0(4) yes
Rh(1) C(2) C(1) 71.8(2) yes
Rh(1) C(2) C(3) 70.4(2) yes
Rh(1) C(2) C(7) 129.2(3) yes
C(1) C(2) C(3) 107.5(4) yes
C(1) C(2) C(7) 126.7(3) yes
C(3) C(2) C(7) 125.4(4) yes
Rh(1) C(3) C(2) 72.1(2) yes
Rh(1) C(3) C(4) 71.4(2) yes
Rh(1) C(3) C(8) 127.6(3) yes
C(2) C(3) C(4) 107.8(4) yes
C(2) C(3) C(8) 126.0(4) yes
C(4) C(3) C(8) 125.7(4) yes
Rh(1) C(4) C(3) 71.5(2) yes
Rh(1) C(4) C(5) 70.6(2) yes
Rh(1) C(4) C(9) 127.1(3) yes
C(3) C(4) C(5) 108.5(3) yes
C(3) C(4) C(9) 126.2(5) yes
C(5) C(4) C(9) 125.2(5) yes
Rh(1) C(5) C(1) 73.2(2) yes
Rh(1) C(5) C(4) 71.6(3) yes
Rh(1) C(5) C(10) 125.8(3) yes
C(1) C(5) C(4) 107.1(4) yes
C(1) C(5) C(10) 125.9(4) yes
C(4) C(5) C(10) 126.7(4) yes
Rh(2) C(11) C(12) 71.9(2) yes
Rh(2) C(11) C(15) 69.0(2) yes
Rh(2) C(11) C(16) 128.1(3) yes
C(12) C(11) C(15) 108.2(3) yes
C(12) C(11) C(16) 126.8(4) yes
C(15) C(11) C(16) 124.8(4) yes
Rh(2) C(12) C(11) 72.6(2) yes
Rh(2) C(12) C(13) 68.1(2) yes
Rh(2) C(12) C(17) 127.7(2) yes
C(11) C(12) C(13) 107.9(4) yes
C(11) C(12) C(17) 127.4(3) yes
C(13) C(12) C(17) 124.6(4) yes
Rh(2) C(13) C(12) 75.2(2) yes
Rh(2) C(13) C(14) 71.0(3) yes
Rh(2) C(13) C(18) 124.1(2) yes
C(12) C(13) C(14) 107.4(4) yes
C(12) C(13) C(18) 126.6(4) yes
C(14) C(13) C(18) 125.7(3) yes
Rh(2) C(14) C(13) 71.3(2) yes
Rh(2) C(14) C(15) 72.8(2) yes
Rh(2) C(14) C(19) 124.8(3) yes
C(13) C(14) C(15) 107.8(3) yes
C(13) C(14) C(19) 125.1(4) yes
C(15) C(14) C(19) 127.0(4) yes
Rh(2) C(15) C(11) 74.8(2) yes
Rh(2) C(15) C(14) 70.5(2) yes
Rh(2) C(15) C(20) 124.5(3) yes
C(11) C(15) C(14) 108.6(4) yes
C(11) C(15) C(20) 126.1(4) yes
C(14) C(15) C(20) 125.1(3) yes
Rh(1) C(21) Rh(2) 80.3(2) yes
Rh(1) C(22) Rh(2) 80.3(2) yes

loop_
_geom_bond_atom_site_label_1
_geom_bond_atom_site_label_2
_geom_bond_distance
_geom_bond_publ_flag
Rh(1) Rh(2) 2.6250(5) yes
Rh(1) S(1) 2.270(1) yes
Rh(1) C(1) 2.255(4) yes
Rh(1) C(2) 2.249(3) yes
Rh(1) C(3) 2.226(4) yes
Rh(1) C(4) 2.225(4) yes
Rh(1) C(5) 2.212(4) yes
Rh(1) C(21) 2.030(4) yes
Rh(1) C(22) 2.046(5) yes
Rh(2) S(2) 2.283(1) yes
Rh(2) C(11) 2.330(3) yes
Rh(2) C(12) 2.321(4) yes
Rh(2) C(13) 2.227(4) yes
Rh(2) C(14) 2.224(4) yes
Rh(2) C(15) 2.254(3) yes
Rh(2) C(21) 2.042(5) yes
Rh(2) C(22) 2.024(4) yes
S(1) S(2) 2.966(2) yes
S(1) O(1) 1.450(4) yes
S(1) O(2) 1.424(4) yes
S(1) O(5) 1.720(3) yes
S(1) O(6) 1.70(4) yes
S(2) O(3) 1.36(3) yes
S(2) O(4) 1.478(4) yes
S(2) O(5) 1.633(4) yes
S(2) O(6) 1.80(3) yes
O(3) O(5) 1.71(2) yes
O(5) O(6) 1.17(5) yes
C(1) C(2) 1.424(7) yes
C(1) C(5) 1.416(5) yes
C(1) C(6) 1.485(6) yes
C(2) C(3) 1.436(5) yes
C(2) C(7) 1.490(6) yes
C(3) C(4) 1.415(7) yes
C(3) C(8) 1.501(8) yes
C(4) C(5) 1.440(7) yes
C(4) C(9) 1.492(6) yes
C(5) C(10) 1.492(8) yes
C(11) C(12) 1.417(7) yes
C(11) C(15) 1.424(5) yes
C(11) C(16) 1.482(5) yes
C(12) C(13) 1.435(5) yes
C(12) C(17) 1.494(6) yes
C(13) C(14) 1.439(7) yes
C(13) C(18) 1.495(7) yes
C(14) C(15) 1.410(6) yes
C(14) C(19) 1.498(5) yes
C(15) C(20) 1.490(7) yes

loop_
_geom_contact_atom_site_label_1
_geom_contact_atom_site_label_2
_geom_contact_distance
_geom_contact_site_symmetry_2
Rh(1) Rh(2) 2.6250(5) .
S(1) S(2) 2.966(2) .
O(2) C(7) 3.371(5) 1_454
O(2) C(9) 3.453(6) 4_454
O(2) C(8) 3.548(6) 4_454
O(3) C(16) 3.20(2) 1_454
O(3) C(17) 3.25(3) 1_554
O(4) C(16) 3.534(5) 1_454
O(4) C(7) 3.599(5) 1_454
O(5) C(6) 3.271(5) 1_454
O(6) C(7) 3.16(3) 1_454
O(6) C(6) 3.58(4) 1_454
C(1) C(9) 3.591(5) 4_555
C(2) C(9) 3.589(6) 4_555
C(8) C(10) 3.580(7) 4_455

loop_
_geom_torsion_atom_site_label_1
_geom_torsion_atom_site_label_2
_geom_torsion_atom_site_label_3
_geom_torsion_atom_site_label_4
_geom_torsion
_geom_torsion_publ_flag
Rh(1) Rh(2) S(2) S(1) -1.13(4) yes
Rh(1) Rh(2) S(2) O(3) -93(1) yes
Rh(1) Rh(2) S(2) O(4) 100.6(1) yes
Rh(1) Rh(2) S(2) O(5) -19.0(2) yes
Rh(1) Rh(2) S(2) O(6) 22(1) yes
Rh(1) Rh(2) C(11) C(12) -106.9(2) yes
Rh(1) Rh(2) C(11) C(15) 134.5(2) yes
Rh(1) Rh(2) C(11) C(16) 16.1(4) yes
Rh(1) Rh(2) C(12) C(11) 93.0(2) yes
Rh(1) Rh(2) C(12) C(13) -148.8(2) yes
Rh(1) Rh(2) C(12) C(17) -31.2(4) yes
Rh(1) Rh(2) C(13) C(12) 57.6(3) yes
Rh(1) Rh(2) C(13) C(14) 172.3(2) yes
Rh(1) Rh(2) C(13) C(18) -66.8(4) yes
Rh(1) Rh(2) C(14) C(13) -146.9(7) yes
Rh(1) Rh(2) C(14) C(15) -30.6(8) yes
Rh(1) Rh(2) C(14) C(19) 92.9(7) yes
Rh(1) Rh(2) C(15) C(11) -69.0(3) yes
Rh(1) Rh(2) C(15) C(14) 174.5(2) yes
Rh(1) Rh(2) C(15) C(20) 54.8(3) yes
Rh(1) S(1) S(2) Rh(2) 1.30(5) yes
Rh(1) S(1) S(2) O(3) 118.0(10) yes
Rh(1) S(1) S(2) O(4) -108.1(1) yes
Rh(1) S(1) S(2) O(5) 143.7(3) yes
Rh(1) S(1) S(2) O(6) -131(2) yes
Rh(1) S(1) O(5) S(2) -38.3(3) yes
Rh(1) S(1) O(5) O(3) 23(2) yes
Rh(1) S(1) O(5) O(6) -96(1) yes
Rh(1) S(1) O(6) S(2) 51(2) yes
Rh(1) S(1) O(6) O(5) 96(1) yes
Rh(1) C(1) C(2) C(3) 61.8(2) yes
Rh(1) C(1) C(2) C(7) -125.7(4) yes
Rh(1) C(1) C(5) C(4) -64.0(3) yes
Rh(1) C(1) C(5) C(10) 122.4(4) yes
Rh(1) C(2) C(1) C(5) -60.0(2) yes
Rh(1) C(2) C(1) C(6) 125.7(3) yes
Rh(1) C(2) C(3) C(4) 62.9(3) yes
Rh(1) C(2) C(3) C(8) -124.0(4) yes
Rh(1) C(3) C(2) C(1) -62.6(2) yes
Rh(1) C(3) C(2) C(7) 124.7(4) yes
Rh(1) C(3) C(4) C(5) 61.2(3) yes
Rh(1) C(3) C(4) C(9) -123.0(4) yes
Rh(1) C(4) C(3) C(2) -63.4(2) yes
Rh(1) C(4) C(3) C(8) 123.5(4) yes
Rh(1) C(4) C(5) C(1) 65.1(3) yes
Rh(1) C(4) C(5) C(10) -121.4(4) yes
Rh(1) C(5) C(1) C(2) 60.9(3) yes
Rh(1) C(5) C(1) C(6) -124.7(3) yes
Rh(1) C(5) C(4) C(3) -61.8(3) yes
Rh(1) C(5) C(4) C(9) 122.3(4) yes
Rh(1) C(21) Rh(2) S(2) -96.48(8) yes
Rh(1) C(21) Rh(2) C(11) 117.1(1) yes
Rh(1) C(21) Rh(2) C(12) 99.1(2) yes
Rh(1) C(21) Rh(2) C(13) 146.9(3) yes
Rh(1) C(21) Rh(2) C(14) 177.8(1) yes
Rh(1) C(21) Rh(2) C(15) 153.3(1) yes
Rh(1) C(21) Rh(2) C(22) -9.4(1) yes
Rh(1) C(22) Rh(2) S(2) 98.09(10) yes
Rh(1) C(22) Rh(2) C(11) -98.0(2) yes
Rh(1) C(22) Rh(2) C(12) -124.1(1) yes
Rh(1) C(22) Rh(2) C(13) -161.1(1) yes
Rh(1) C(22) Rh(2) C(14) -179.5(1) yes
Rh(1) C(22) Rh(2) C(15) -118.2(4) yes
Rh(1) C(22) Rh(2) C(21) 9.3(1) yes
Rh(2) Rh(1) S(1) S(2) -1.13(4) yes
Rh(2) Rh(1) S(1) O(1) 122.5(1) yes
Rh(2) Rh(1) S(1) O(2) -101.3(2) yes
Rh(2) Rh(1) S(1) O(5) 15.3(2) yes
Rh(2) Rh(1) S(1) O(6) -26(1) yes
Rh(2) Rh(1) C(1) C(2) 89.8(2) yes
Rh(2) Rh(1) C(1) C(5) -150.9(2) yes
Rh(2) Rh(1) C(1) C(6) -32.9(5) yes
Rh(2) Rh(1) C(2) C(1) -107.6(2) yes
Rh(2) Rh(1) C(2) C(3) 135.4(3) yes
Rh(2) Rh(1) C(2) C(7) 15.3(4) yes
Rh(2) Rh(1) C(3) C(2) -65.2(3) yes
Rh(2) Rh(1) C(3) C(4) 178.3(2) yes
Rh(2) Rh(1) C(3) C(8) 57.0(4) yes
Rh(2) Rh(1) C(4) C(3) -8.1(8) yes
Rh(2) Rh(1) C(4) C(5) -126.3(6) yes
Rh(2) Rh(1) C(4) C(9) 113.7(6) yes
Rh(2) Rh(1) C(5) C(1) 51.7(4) yes
Rh(2) Rh(1) C(5) C(4) 166.8(2) yes
Rh(2) Rh(1) C(5) C(10) -70.8(4) yes
Rh(2) S(2) S(1) O(1) -115.1(1) yes
Rh(2) S(2) S(1) O(2) 114.9(1) yes
Rh(2) S(2) S(1) O(5) -142.4(3) yes
Rh(2) S(2) S(1) O(6) 132(2) yes
Rh(2) S(2) O(3) O(5) 99.9(6) yes
Rh(2) S(2) O(5) S(1) 39.7(3) yes
Rh(2) S(2) O(5) O(3) -112(1) yes
Rh(2) S(2) O(5) O(6) 93(1) yes
Rh(2) S(2) O(6) S(1) -49(2) yes
Rh(2) S(2) O(6) O(5) -98(1) yes
Rh(2) C(11) C(12) C(13) -59.2(2) yes
Rh(2) C(11) C(12) C(17) 124.5(4) yes
Rh(2) C(11) C(15) C(14) 62.9(2) yes
Rh(2) C(11) C(15) C(20) -121.9(4) yes
Rh(2) C(12) C(11) C(15) 59.7(2) yes
Rh(2) C(12) C(11) C(16) -124.5(4) yes
Rh(2) C(12) C(13) C(14) -64.2(3) yes
Rh(2) C(12) C(13) C(18) 121.7(4) yes
Rh(2) C(13) C(12) C(11) 62.1(3) yes
Rh(2) C(13) C(12) C(17) -121.5(3) yes
Rh(2) C(13) C(14) C(15) -64.1(3) yes
Rh(2) C(13) C(14) C(19) 119.9(4) yes
Rh(2) C(14) C(13) C(12) 67.0(3) yes
Rh(2) C(14) C(13) C(18) -118.9(4) yes
Rh(2) C(14) C(15) C(11) -65.7(3) yes
Rh(2) C(14) C(15) C(20) 119.0(4) yes
Rh(2) C(15) C(11) C(12) -61.6(3) yes
Rh(2) C(15) C(11) C(16) 122.6(4) yes
Rh(2) C(15) C(14) C(13) 63.1(2) yes
Rh(2) C(15) C(14) C(19) -121.0(4) yes
Rh(2) C(21) Rh(1) S(1) 97.17(8) yes
Rh(2) C(21) Rh(1) C(1) -122.7(1) yes
Rh(2) C(21) Rh(1) C(2) -94.3(2) yes
Rh(2) C(21) Rh(1) C(3) -110.4(4) yes
Rh(2) C(21) Rh(1) C(4) -174.3(1) yes
Rh(2) C(21) Rh(1) C(5) -159.3(1) yes
Rh(2) C(21) Rh(1) C(22) 9.3(1) yes
Rh(2) C(22) Rh(1) S(1) -96.91(9) yes
Rh(2) C(22) Rh(1) C(1) 94.3(2) yes
Rh(2) C(22) Rh(1) C(2) 112.4(1) yes
Rh(2) C(22) Rh(1) C(3) 149.8(1) yes
Rh(2) C(22) Rh(1) C(4) 173.5(1) yes
Rh(2) C(22) Rh(1) C(5) 142.0(3) yes
Rh(2) C(22) Rh(1) C(21) -9.3(1) yes
S(1) Rh(1) Rh(2) S(2) 1.47(5) yes
S(1) Rh(1) Rh(2) C(11) -162.6(1) yes
S(1) Rh(1) Rh(2) C(12) 157.1(1) yes
S(1) Rh(1) Rh(2) C(13) 121.1(2) yes
S(1) Rh(1) Rh(2) C(14) -98.3(7) yes
S(1) Rh(1) Rh(2) C(15) -124.7(2) yes
S(1) Rh(1) Rh(2) C(21) -83.7(1) yes
S(1) Rh(1) Rh(2) C(22) 84.2(1) yes
S(1) Rh(1) C(1) C(2) -131.4(2) yes
S(1) Rh(1) C(1) C(5) -12.1(3) yes
S(1) Rh(1) C(1) C(6) 106.0(4) yes
S(1) Rh(1) C(2) C(1) 104.1(3) yes
S(1) Rh(1) C(2) C(3) -12.8(4) yes
S(1) Rh(1) C(2) C(7) -133.0(3) yes
S(1) Rh(1) C(3) C(2) 173.1(2) yes
S(1) Rh(1) C(3) C(4) 56.5(3) yes
S(1) Rh(1) C(3) C(8) -64.7(4) yes
S(1) Rh(1) C(4) C(3) -130.0(2) yes
S(1) Rh(1) C(4) C(5) 111.8(2) yes
S(1) Rh(1) C(4) C(9) -8.2(5) yes
S(1) Rh(1) C(5) C(1) 172.1(2) yes
S(1) Rh(1) C(5) C(4) -72.8(2) yes
S(1) Rh(1) C(5) C(10) 49.6(3) yes
S(1) S(2) Rh(2) C(11) 153.1(2) yes
S(1) S(2) Rh(2) C(12) -149.4(2) yes
S(1) S(2) Rh(2) C(13) -153.3(1) yes
S(1) S(2) Rh(2) C(14) 171.6(1) yes
S(1) S(2) Rh(2) C(15) 142.8(1) yes
S(1) S(2) Rh(2) C(21) 48.3(1) yes
S(1) S(2) Rh(2) C(22) -50.9(1) yes
S(1) S(2) O(3) O(5) 12.8(5) yes
S(1) S(2) O(5) O(3) -152(1) yes
S(1) S(2) O(5) O(6) 54(1) yes
S(1) S(2) O(6) O(5) -48(1) yes
S(1) O(5) S(2) O(3) 152(1) yes
S(1) O(5) S(2) O(4) -80.0(3) yes
S(1) O(5) S(2) O(6) -54(1) yes
S(1) O(5) O(3) S(2) -79(3) yes
S(1) O(5) O(6) S(2) 134.1(9) yes
S(1) O(6) S(2) O(3) 74(2) yes
S(1) O(6) S(2) O(4) -156(2) yes
S(1) O(6) S(2) O(5) 48(1) yes
S(1) O(6) O(5) S(2) -134.1(9) yes
S(1) O(6) O(5) O(3) -157.0(10) yes
S(2) Rh(2) Rh(1) C(1) 156.5(1) yes
S(2) Rh(2) Rh(1) C(2) -163.3(1) yes
S(2) Rh(2) Rh(1) C(3) -127.0(1) yes
S(2) Rh(2) Rh(1) C(4) -120.2(6) yes
S(2) Rh(2) Rh(1) C(5) 124.3(2) yes
S(2) Rh(2) Rh(1) C(21) 85.2(1) yes
S(2) Rh(2) Rh(1) C(22) -82.7(1) yes
S(2) Rh(2) C(11) C(12) 102.0(2) yes
S(2) Rh(2) C(11) C(15) -16.5(4) yes
S(2) Rh(2) C(11) C(16) -135.0(3) yes
S(2) Rh(2) C(12) C(11) -124.7(2) yes
S(2) Rh(2) C(12) C(13) -6.5(3) yes
S(2) Rh(2) C(12) C(17) 111.1(3) yes
S(2) Rh(2) C(13) C(12) 175.5(2) yes
S(2) Rh(2) C(13) C(14) -69.7(2) yes
S(2) Rh(2) C(13) C(18) 51.1(3) yes
S(2) Rh(2) C(14) C(13) 112.8(2) yes
S(2) Rh(2) C(14) C(15) -130.9(2) yes
S(2) Rh(2) C(14) C(19) -7.4(4) yes
S(2) Rh(2) C(15) C(11) 170.1(2) yes
S(2) Rh(2) C(15) C(14) 53.6(3) yes
S(2) Rh(2) C(15) C(20) -66.2(3) yes
S(2) S(1) Rh(1) C(1) -145.4(2) yes
S(2) S(1) Rh(1) C(2) 149.5(3) yes
S(2) S(1) Rh(1) C(3) 141.1(1) yes
S(2) S(1) Rh(1) C(4) 171.3(1) yes
S(2) S(1) Rh(1) C(5) -152.8(1) yes
S(2) S(1) Rh(1) C(21) -50.8(1) yes
S(2) S(1) Rh(1) C(22) 48.0(1) yes
S(2) S(1) O(5) O(3) 61(2) yes
S(2) S(1) O(5) O(6) -58(1) yes
S(2) S(1) O(6) O(5) 44(1) yes
S(2) O(3) O(5) O(6) 30(2) yes
S(2) O(5) S(1) O(1) -156.9(3) yes
S(2) O(5) S(1) O(2) 83.7(3) yes
S(2) O(5) S(1) O(6) 58(1) yes
S(2) O(6) S(1) O(1) -91(2) yes
S(2) O(6) S(1) O(2) 161(2) yes
S(2) O(6) S(1) O(5) -44(1) yes
S(2) O(6) O(5) O(3) -22(1) yes
O(1) S(1) Rh(1) C(1) -21.7(2) yes
O(1) S(1) Rh(1) C(2) -86.9(3) yes
O(1) S(1) Rh(1) C(3) -95.3(2) yes
O(1) S(1) Rh(1) C(4) -65.1(2) yes
O(1) S(1) Rh(1) C(5) -29.2(2) yes
O(1) S(1) Rh(1) C(21) 72.8(2) yes
O(1) S(1) Rh(1) C(22) 171.7(2) yes
O(1) S(1) S(2) O(3) 1.6(10) yes
O(1) S(1) S(2) O(4) 135.5(2) yes
O(1) S(1) S(2) O(5) 27.3(3) yes
O(1) S(1) S(2) O(6) 112(2) yes
O(1) S(1) O(5) O(3) -94(2) yes
O(1) S(1) O(5) O(6) 144(1) yes
O(1) S(1) O(6) O(5) -46(2) yes
O(2) S(1) Rh(1) C(1) 114.4(2) yes
O(2) S(1) Rh(1) C(2) 49.3(3) yes
O(2) S(1) Rh(1) C(3) 40.9(2) yes
O(2) S(1) Rh(1) C(4) 71.1(2) yes
O(2) S(1) Rh(1) C(5) 107.0(2) yes
O(2) S(1) Rh(1) C(21) -151.0(2) yes
O(2) S(1) Rh(1) C(22) -52.2(2) yes
O(2) S(1) S(2) O(3) -128.3(10) yes
O(2) S(1) S(2) O(4) 5.5(2) yes
O(2) S(1) S(2) O(5) -102.7(3) yes
O(2) S(1) S(2) O(6) -17(2) yes
O(2) S(1) O(5) O(3) 145(2) yes
O(2) S(1) O(5) O(6) 25(1) yes
O(2) S(1) O(6) O(5) -153(1) yes
O(3) S(2) Rh(2) C(11) 60(1) yes
O(3) S(2) Rh(2) C(12) 117(1) yes
O(3) S(2) Rh(2) C(13) 113(1) yes
O(3) S(2) Rh(2) C(14) 78(1) yes
O(3) S(2) Rh(2) C(15) 50(1) yes
O(3) S(2) Rh(2) C(21) -44(1) yes
O(3) S(2) Rh(2) C(22) -143(1) yes
O(3) S(2) S(1) O(5) -25.7(10) yes
O(3) S(2) S(1) O(6) -110(2) yes
O(3) S(2) O(5) O(6) -153(1) yes
O(3) S(2) O(6) O(5) 25(1) yes
O(3) O(5) S(1) O(6) 120(3) yes
O(3) O(5) S(2) O(4) 127(1) yes
O(3) O(5) S(2) O(6) 153(1) yes
O(4) S(2) Rh(2) C(11) -105.2(3) yes
O(4) S(2) Rh(2) C(12) -47.7(2) yes
O(4) S(2) Rh(2) C(13) -51.6(2) yes
O(4) S(2) Rh(2) C(14) -86.7(2) yes
O(4) S(2) Rh(2) C(15) -115.5(2) yes
O(4) S(2) Rh(2) C(21) 150.0(2) yes
O(4) S(2) Rh(2) C(22) 50.8(2) yes
O(4) S(2) S(1) O(5) 108.2(3) yes
O(4) S(2) S(1) O(6) 23(2) yes
O(4) S(2) O(3) O(5) -98(1) yes
O(4) S(2) O(5) O(6) -25(1) yes
O(4) S(2) O(6) O(5) 154(1) yes
O(5) S(1) Rh(1) C(1) -129.0(2) yes
O(5) S(1) Rh(1) C(2) 165.9(3) yes
O(5) S(1) Rh(1) C(3) 157.5(2) yes
O(5) S(1) Rh(1) C(4) -172.3(2) yes
O(5) S(1) Rh(1) C(5) -136.4(2) yes
O(5) S(1) Rh(1) C(21) -34.4(2) yes
O(5) S(1) Rh(1) C(22) 64.4(2) yes
O(5) S(1) S(2) O(6) 85(2) yes
O(5) S(2) Rh(2) C(11) 135.3(3) yes
O(5) S(2) Rh(2) C(12) -167.2(2) yes
O(5) S(2) Rh(2) C(13) -171.2(2) yes
O(5) S(2) Rh(2) C(14) 153.7(2) yes
O(5) S(2) Rh(2) C(15) 124.9(2) yes
O(5) S(2) Rh(2) C(21) 30.5(2) yes
O(5) S(2) Rh(2) C(22) -68.7(2) yes
O(5) S(2) S(1) O(6) -85(2) yes
O(5) O(3) S(2) O(6) -17(1) yes
O(6) S(1) Rh(1) C(1) -171(1) yes
O(6) S(1) Rh(1) C(2) 123(1) yes
O(6) S(1) Rh(1) C(3) 115(1) yes
O(6) S(1) Rh(1) C(4) 145(1) yes
O(6) S(1) Rh(1) C(5) -178(1) yes
O(6) S(1) Rh(1) C(21) -76(1) yes
O(6) S(1) Rh(1) C(22) 22(1) yes
O(6) S(2) Rh(2) C(11) 176(1) yes
O(6) S(2) Rh(2) C(12) -125(1) yes
O(6) S(2) Rh(2) C(13) -129(1) yes
O(6) S(2) Rh(2) C(14) -165(1) yes
O(6) S(2) Rh(2) C(15) 166(1) yes
O(6) S(2) Rh(2) C(21) 71(1) yes
O(6) S(2) Rh(2) C(22) -27(1) yes
C(1) Rh(1) Rh(2) C(11) -7.6(2) yes
C(1) Rh(1) Rh(2) C(12) -47.9(2) yes
C(1) Rh(1) Rh(2) C(13) -83.9(2) yes
C(1) Rh(1) Rh(2) C(14) 56.7(7) yes
C(1) Rh(1) Rh(2) C(15) 30.3(2) yes
C(1) Rh(1) Rh(2) C(21) 71.2(2) yes
C(1) Rh(1) Rh(2) C(22) -120.8(2) yes
C(1) Rh(1) C(2) C(3) -116.9(4) yes
C(1) Rh(1) C(2) C(7) 122.9(5) yes
C(1) Rh(1) C(3) C(2) 37.3(3) yes
C(1) Rh(1) C(3) C(4) -79.3(3) yes
C(1) Rh(1) C(3) C(8) 159.5(4) yes
C(1) Rh(1) C(4) C(3) 80.0(2) yes
C(1) Rh(1) C(4) C(5) -38.2(2) yes
C(1) Rh(1) C(4) C(9) -158.2(6) yes
C(1) Rh(1) C(5) C(4) 115.1(4) yes
C(1) Rh(1) C(5) C(10) -122.5(4) yes
C(1) C(2) Rh(1) C(3) 116.9(4) yes
C(1) C(2) Rh(1) C(4) 79.3(3) yes
C(1) C(2) Rh(1) C(5) 36.3(2) yes
C(1) C(2) Rh(1) C(21) -52.3(3) yes
C(1) C(2) Rh(1) C(22) -156.7(2) yes
C(1) C(2) C(3) C(4) 0.3(4) yes
C(1) C(2) C(3) C(8) 173.4(4) yes
C(1) C(5) Rh(1) C(2) -36.2(2) yes
C(1) C(5) Rh(1) C(3) -78.5(3) yes
C(1) C(5) Rh(1) C(4) -115.1(4) yes
C(1) C(5) Rh(1) C(21) 81.3(3) yes
C(1) C(5) Rh(1) C(22) -69.7(4) yes
C(1) C(5) C(4) C(3) 3.3(4) yes
C(1) C(5) C(4) C(9) -172.6(3) yes
C(2) Rh(1) Rh(2) C(11) 32.6(2) yes
C(2) Rh(1) Rh(2) C(12) -7.7(2) yes
C(2) Rh(1) Rh(2) C(13) -43.7(2) yes
C(2) Rh(1) Rh(2) C(14) 96.9(7) yes
C(2) Rh(1) Rh(2) C(15) 70.5(2) yes
C(2) Rh(1) Rh(2) C(21) 111.4(2) yes
C(2) Rh(1) Rh(2) C(22) -80.6(2) yes
C(2) Rh(1) C(1) C(5) 119.3(3) yes
C(2) Rh(1) C(1) C(6) -122.6(5) yes
C(2) Rh(1) C(3) C(4) -116.6(4) yes
C(2) Rh(1) C(3) C(8) 122.2(5) yes
C(2) Rh(1) C(4) C(3) 38.0(2) yes
C(2) Rh(1) C(4) C(5) -80.2(2) yes
C(2) Rh(1) C(4) C(9) 159.8(6) yes
C(2) Rh(1) C(5) C(4) 78.9(3) yes
C(2) Rh(1) C(5) C(10) -158.6(4) yes
C(2) C(1) Rh(1) C(3) -37.9(2) yes
C(2) C(1) Rh(1) C(4) -80.2(2) yes
C(2) C(1) Rh(1) C(5) -119.3(3) yes
C(2) C(1) Rh(1) C(21) 136.5(2) yes
C(2) C(1) Rh(1) C(22) 30.9(3) yes
C(2) C(1) C(5) C(4) -3.1(4) yes
C(2) C(1) C(5) C(10) -176.7(3) yes
C(2) C(3) Rh(1) C(4) 116.6(4) yes
C(2) C(3) Rh(1) C(5) 79.2(3) yes
C(2) C(3) Rh(1) C(21) 23.4(6) yes
C(2) C(3) Rh(1) C(22) -97.3(3) yes
C(2) C(3) C(4) C(5) -2.2(4) yes
C(2) C(3) C(4) C(9) 173.6(4) yes
C(3) Rh(1) Rh(2) C(11) 69.0(2) yes
C(3) Rh(1) Rh(2) C(12) 28.7(2) yes
C(3) Rh(1) Rh(2) C(13) -7.4(2) yes
C(3) Rh(1) Rh(2) C(14) 133.2(7) yes
C(3) Rh(1) Rh(2) C(15) 106.9(2) yes
C(3) Rh(1) Rh(2) C(21) 147.8(2) yes
C(3) Rh(1) Rh(2) C(22) -44.2(2) yes
C(3) Rh(1) C(1) C(5) 81.4(3) yes
C(3) Rh(1) C(1) C(6) -160.5(5) yes
C(3) Rh(1) C(2) C(7) -120.2(5) yes
C(3) Rh(1) C(4) C(5) -118.2(3) yes
C(3) Rh(1) C(4) C(9) 121.8(6) yes
C(3) Rh(1) C(5) C(4) 36.6(2) yes
C(3) Rh(1) C(5) C(10) 159.0(4) yes
C(3) C(2) Rh(1) C(4) -37.6(3) yes
C(3) C(2) Rh(1) C(5) -80.7(3) yes
C(3) C(2) Rh(1) C(21) -169.2(3) yes
C(3) C(2) Rh(1) C(22) 86.4(3) yes
C(3) C(2) C(1) C(5) 1.8(4) yes
C(3) C(2) C(1) C(6) -172.5(3) yes
C(3) C(4) Rh(1) C(5) 118.2(3) yes
C(3) C(4) Rh(1) C(21) 142.5(2) yes
C(3) C(4) Rh(1) C(22) -41.7(3) yes
C(3) C(4) C(5) C(10) 176.8(4) yes
C(4) Rh(1) Rh(2) C(11) 75.7(7) yes
C(4) Rh(1) Rh(2) C(12) 35.5(7) yes
C(4) Rh(1) Rh(2) C(13) -0.6(7) yes
C(4) Rh(1) Rh(2) C(14) 140.0(10) yes
C(4) Rh(1) Rh(2) C(15) 113.7(7) yes
C(4) Rh(1) Rh(2) C(21) 154.6(7) yes
C(4) Rh(1) Rh(2) C(22) -37.5(7) yes
C(4) Rh(1) C(1) C(5) 39.2(3) yes
C(4) Rh(1) C(1) C(6) 157.2(5) yes
C(4) Rh(1) C(2) C(7) -157.8(5) yes
C(4) Rh(1) C(3) C(8) -121.3(4) yes
C(4) Rh(1) C(5) C(10) 122.4(4) yes
C(4) C(3) Rh(1) C(5) -37.4(2) yes
C(4) C(3) Rh(1) C(21) -93.2(5) yes
C(4) C(3) Rh(1) C(22) 146.2(2) yes
C(4) C(3) C(2) C(7) -172.3(3) yes
C(4) C(5) Rh(1) C(21) -163.6(2) yes
C(4) C(5) Rh(1) C(22) 45.4(4) yes
C(4) C(5) C(1) C(6) 171.4(3) yes
C(5) Rh(1) Rh(2) C(11) -39.8(2) yes
C(5) Rh(1) Rh(2) C(12) -80.1(2) yes
C(5) Rh(1) Rh(2) C(13) -116.1(3) yes
C(5) Rh(1) Rh(2) C(14) 24.5(7) yes
C(5) Rh(1) Rh(2) C(15) -1.9(3) yes
C(5) Rh(1) Rh(2) C(21) 39.1(2) yes
C(5) Rh(1) Rh(2) C(22) -153.0(2) yes
C(5) Rh(1) C(1) C(6) 118.1(5) yes
C(5) Rh(1) C(2) C(7) 159.2(4) yes
C(5) Rh(1) C(3) C(8) -158.7(4) yes
C(5) Rh(1) C(4) C(9) -120.0(6) yes
C(5) C(1) Rh(1) C(21) -104.2(3) yes
C(5) C(1) Rh(1) C(22) 150.2(3) yes
C(5) C(1) C(2) C(7) 174.3(3) yes
C(5) C(4) Rh(1) C(21) 24.3(3) yes
C(5) C(4) Rh(1) C(22) -159.9(2) yes
C(5) C(4) C(3) C(8) -175.3(4) yes
C(6) C(1) Rh(1) C(21) 13.8(4) yes
C(6) C(1) Rh(1) C(22) -91.7(5) yes
C(6) C(1) C(2) C(7) 0.0(6) yes
C(6) C(1) C(5) C(10) -2.2(6) yes
C(7) C(2) Rh(1) C(21) 70.6(4) yes
C(7) C(2) Rh(1) C(22) -33.8(4) yes
C(7) C(2) C(3) C(8) 0.7(6) yes
C(8) C(3) Rh(1) C(21) 145.6(4) yes
C(8) C(3) Rh(1) C(22) 24.9(4) yes
C(8) C(3) C(4) C(9) 0.5(6) yes
C(9) C(4) Rh(1) C(21) -95.6(5) yes
C(9) C(4) Rh(1) C(22) 80.2(5) yes
C(9) C(4) C(5) C(10) 0.9(6) yes
C(10) C(5) Rh(1) C(21) -41.2(3) yes
C(10) C(5) Rh(1) C(22) 167.9(3) yes
C(11) Rh(2) Rh(1) C(21) -78.9(2) yes
C(11) Rh(2) Rh(1) C(22) 113.2(2) yes
C(11) Rh(2) C(12) C(13) 118.2(3) yes
C(11) Rh(2) C(12) C(17) -124.2(4) yes
C(11) Rh(2) C(13) C(12) -35.9(2) yes
C(11) Rh(2) C(13) C(14) 78.8(2) yes
C(11) Rh(2) C(13) C(18) -160.3(4) yes
C(11) Rh(2) C(14) C(13) -79.1(2) yes
C(11) Rh(2) C(14) C(15) 37.3(2) yes
C(11) Rh(2) C(14) C(19) 160.7(5) yes
C(11) Rh(2) C(15) C(14) -116.5(4) yes
C(11) Rh(2) C(15) C(20) 123.7(4) yes
C(11) C(12) Rh(2) C(13) -118.2(3) yes
C(11) C(12) Rh(2) C(14) -78.9(2) yes
C(11) C(12) Rh(2) C(15) -36.6(2) yes
C(11) C(12) Rh(2) C(21) 31.7(3) yes
C(11) C(12) Rh(2) C(22) 140.8(2) yes
C(11) C(12) C(13) C(14) -2.1(4) yes
C(11) C(12) C(13) C(18) -176.2(3) yes
C(11) C(15) Rh(2) C(12) 35.9(3) yes
C(11) C(15) Rh(2) C(13) 78.0(3) yes
C(11) C(15) Rh(2) C(14) 116.5(4) yes
C(11) C(15) Rh(2) C(21) -99.0(3) yes
C(11) C(15) Rh(2) C(22) 29.1(6) yes
C(11) C(15) C(14) C(13) -2.6(4) yes
C(11) C(15) C(14) C(19) 173.3(4) yes
C(12) Rh(2) Rh(1) C(21) -119.2(2) yes
C(12) Rh(2) Rh(1) C(22) 72.9(2) yes
C(12) Rh(2) C(11) C(15) -118.5(3) yes
C(12) Rh(2) C(11) C(16) 123.0(4) yes
C(12) Rh(2) C(13) C(14) 114.7(3) yes
C(12) Rh(2) C(13) C(18) -124.4(4) yes
C(12) Rh(2) C(14) C(13) -38.3(2) yes
C(12) Rh(2) C(14) C(15) 78.1(3) yes
C(12) Rh(2) C(14) C(19) -158.5(5) yes
C(12) Rh(2) C(15) C(14) -80.6(3) yes
C(12) Rh(2) C(15) C(20) 159.6(3) yes
C(12) C(11) Rh(2) C(13) 37.2(2) yes
C(12) C(11) Rh(2) C(14) 80.7(2) yes
C(12) C(11) Rh(2) C(15) 118.5(3) yes
C(12) C(11) Rh(2) C(21) -156.2(2) yes
C(12) C(11) Rh(2) C(22) -48.8(3) yes
C(12) C(11) C(15) C(14) 1.3(4) yes
C(12) C(11) C(15) C(20) 176.5(3) yes
C(12) C(13) Rh(2) C(14) -114.7(3) yes
C(12) C(13) Rh(2) C(15) -77.3(2) yes
C(12) C(13) Rh(2) C(21) -70.1(4) yes
C(12) C(13) Rh(2) C(22) 85.8(2) yes
C(12) C(13) C(14) C(15) 2.9(4) yes
C(12) C(13) C(14) C(19) -173.1(3) yes
C(13) Rh(2) Rh(1) C(21) -155.2(2) yes
C(13) Rh(2) Rh(1) C(22) 36.9(2) yes
C(13) Rh(2) C(11) C(15) -81.4(3) yes
C(13) Rh(2) C(11) C(16) 160.2(4) yes
C(13) Rh(2) C(12) C(17) 117.6(5) yes
C(13) Rh(2) C(14) C(15) 116.3(3) yes
C(13) Rh(2) C(14) C(19) -120.2(5) yes
C(13) Rh(2) C(15) C(14) -38.5(2) yes
C(13) Rh(2) C(15) C(20) -158.2(3) yes
C(13) C(12) Rh(2) C(14) 39.3(2) yes
C(13) C(12) Rh(2) C(15) 81.6(2) yes
C(13) C(12) Rh(2) C(21) 149.9(2) yes
C(13) C(12) Rh(2) C(22) -101.0(3) yes
C(13) C(12) C(11) C(15) 0.5(4) yes
C(13) C(12) C(11) C(16) 176.2(3) yes
C(13) C(14) Rh(2) C(15) -116.3(3) yes
C(13) C(14) Rh(2) C(21) -160.2(2) yes
C(13) C(14) Rh(2) C(22) 30.3(3) yes
C(13) C(14) C(15) C(20) -177.9(3) yes
C(14) Rh(2) Rh(1) C(21) -14.6(7) yes
C(14) Rh(2) Rh(1) C(22) 177.5(7) yes
C(14) Rh(2) C(11) C(15) -37.8(3) yes
C(14) Rh(2) C(11) C(16) -156.3(5) yes
C(14) Rh(2) C(12) C(17) 156.9(4) yes
C(14) Rh(2) C(13) C(18) 120.8(4) yes
C(14) Rh(2) C(15) C(20) -119.8(4) yes
C(14) C(13) Rh(2) C(15) 37.4(2) yes
C(14) C(13) Rh(2) C(21) 44.6(4) yes
C(14) C(13) Rh(2) C(22) -159.4(2) yes
C(14) C(13) C(12) C(17) 174.3(3) yes
C(14) C(15) Rh(2) C(21) 144.5(3) yes
C(14) C(15) Rh(2) C(22) -87.4(4) yes
C(14) C(15) C(11) C(16) -174.5(3) yes
C(15) Rh(2) Rh(1) C(21) -40.9(2) yes
C(15) Rh(2) Rh(1) C(22) 151.1(2) yes
C(15) Rh(2) C(11) C(16) -118.5(5) yes
C(15) Rh(2) C(12) C(17) -160.8(4) yes
C(15) Rh(2) C(13) C(18) 158.2(3) yes
C(15) Rh(2) C(14) C(19) 123.5(5) yes
C(15) C(11) Rh(2) C(21) 85.3(3) yes
C(15) C(11) Rh(2) C(22) -167.3(3) yes
C(15) C(11) C(12) C(17) -175.8(3) yes
C(15) C(14) Rh(2) C(21) -43.8(3) yes
C(15) C(14) Rh(2) C(22) 146.6(3) yes
C(15) C(14) C(13) C(18) 177.0(3) yes
C(16) C(11) Rh(2) C(21) -33.1(4) yes
C(16) C(11) Rh(2) C(22) 74.2(5) yes
C(16) C(11) C(12) C(17) 0.0(6) yes
C(16) C(11) C(15) C(20) 0.7(6) yes
C(17) C(12) Rh(2) C(21) -92.5(4) yes
C(17) C(12) Rh(2) C(22) 16.6(4) yes
C(17) C(12) C(13) C(18) 0.2(6) yes
C(18) C(13) Rh(2) C(21) 165.5(3) yes
C(18) C(13) Rh(2) C(22) -38.6(3) yes
C(18) C(13) C(14) C(19) 1.1(6) yes
C(19) C(14) Rh(2) C(21) 79.6(4) yes
C(19) C(14) Rh(2) C(22) -90.0(5) yes
C(19) C(14) C(15) C(20) -2.0(6) yes
C(20) C(15) Rh(2) C(21) 24.7(3) yes
C(20) C(15) Rh(2) C(22) 152.9(4) yes
C(21) Rh(1) Rh(2) C(22) 167.9(2) yes
C(21) Rh(2) Rh(1) C(22) -167.9(2) yes
C(21) Rh(2) Rh(1) C(22) -167.9(2) yes
